data_4334014
loop_
_publ_author_name
'Yoichi Habata'
'Aya Taniguchi'
'Mari Ikeda'
'Takao Hiraoka'
'Noriko Matsuyama'
'Sakiko Otsuka'
'Shunsuke Kuwahara'

_publ_section_title
;
 Argentivorous Molecules Bearing Two Aromatic Side-Arms: Ag+-\p and CH-\p
 Interactions in the Solid State and in Solution
;
_journal_name_full 'Inorganic Chemistry'
_journal_page_first 2542
_journal_page_last 2549
_journal_paper_doi 10.1021/ic302511e
_journal_volume 52
_journal_year 2013
_chemical_formula_sum 'C38 H40 Cl2 Hg N4'
_chemical_formula_weight 824.23
_chemical_name_systematic
; 
 ? 
;
_space_group_IT_number 15
_symmetry_cell_setting monoclinic
_symmetry_space_group_name_Hall '-C 2yc'
_symmetry_space_group_name_H-M 'C 1 2/c 1'
_atom_sites_solution_hydrogens geom
_atom_sites_solution_primary direct
_atom_sites_solution_secondary difmap
_audit_creation_method SHELXL-97
_cell_angle_alpha 90.00
_cell_angle_beta 104.577(2)
_cell_angle_gamma 90.00
_cell_formula_units_Z 4
_cell_length_a 22.1820(19)
_cell_length_b 7.6862(6)
_cell_length_c 20.9636(16)
_cell_measurement_temperature 90
_cell_volume 3459.1(5)
_computing_cell_refinement 'Bruker SMART'
_computing_data_collection 'Bruker SMART'
_computing_data_reduction 'Bruker SAINT'
_computing_molecular_graphics 'Bruker SHELXTL'
_computing_publication_material 'Bruker SHELXTL'
_computing_structure_refinement 'SHELXL-97 (Sheldrick, 1997)'
_computing_structure_solution 'SHELXS-97 (Sheldrick, 1990)'
_diffrn_ambient_temperature 90
_diffrn_detector_area_resol_mean 8.366
_diffrn_measured_fraction_theta_full 0.997
_diffrn_measured_fraction_theta_max 0.997
_diffrn_measurement_device_type 'CCD area detector'
_diffrn_measurement_method 'phi and omega scans'
_diffrn_radiation_monochromator graphite
_diffrn_radiation_source 'fine-focus sealed tube'
_diffrn_radiation_type MoK\a
_diffrn_radiation_wavelength 0.71073
_diffrn_reflns_av_R_equivalents 0.0476
_diffrn_reflns_av_sigmaI/netI 0.0416
_diffrn_reflns_limit_h_max 29
_diffrn_reflns_limit_h_min -12
_diffrn_reflns_limit_k_max 10
_diffrn_reflns_limit_k_min -9
_diffrn_reflns_limit_l_max 26
_diffrn_reflns_limit_l_min -27
_diffrn_reflns_number 12417
_diffrn_reflns_theta_full 28.33
_diffrn_reflns_theta_max 28.33
_diffrn_reflns_theta_min 1.90
_exptl_absorpt_coefficient_mu 4.637
_exptl_absorpt_correction_T_max 0.4891
_exptl_absorpt_correction_T_min 0.2480
_exptl_absorpt_correction_type empirical
_exptl_absorpt_process_details 'SADABS; Sheldrick, 1996'
_exptl_crystal_colour yellow
_exptl_crystal_density_diffrn 1.583
_exptl_crystal_description block
_exptl_crystal_F_000 1640
_exptl_crystal_size_max 0.42
_exptl_crystal_size_mid 0.37
_exptl_crystal_size_min 0.18
_refine_diff_density_max 7.255
_refine_diff_density_min -1.891
_refine_diff_density_rms 0.280
_refine_ls_extinction_method none
_refine_ls_goodness_of_fit_ref 1.185
_refine_ls_hydrogen_treatment constr
_refine_ls_matrix_type full
_refine_ls_number_parameters 209
_refine_ls_number_reflns 4305
_refine_ls_number_restraints 0
_refine_ls_restrained_S_all 1.185
_refine_ls_R_factor_all 0.0521
_refine_ls_R_factor_gt 0.0515
_refine_ls_shift/su_max 0.001
_refine_ls_shift/su_mean 0.000
_refine_ls_structure_factor_coef Fsqd
_refine_ls_weighting_details 'calc w=1/[\s^2^(Fo^2^)+(0.0633P)^2^+91.9860P] where P=(Fo^2^+2Fc^2^)/3'
_refine_ls_weighting_scheme calc
_refine_ls_wR_factor_gt 0.1420
_refine_ls_wR_factor_ref 0.1424
_reflns_number_gt 4225
_reflns_number_total 4305
_reflns_threshold_expression >2sigma(I)
_cod_data_source_file ic302511e_si_002_11.cif
_cod_data_source_block 6a_HgCl2
_cod_database_code 4334014

loop_
_symmetry_equiv_pos_as_xyz
'x, y, z'
'-x, y, -z+1/2'
'x+1/2, y+1/2, z'
'-x+1/2, y+1/2, -z+1/2'
'-x, -y, -z'
'x, -y, z-1/2'
'-x+1/2, -y+1/2, -z'
'x+1/2, -y+1/2, z-1/2'

loop_
_atom_site_label
_atom_site_type_symbol
_atom_site_fract_x
_atom_site_fract_y
_atom_site_fract_z
_atom_site_U_iso_or_equiv
_atom_site_adp_type
_atom_site_occupancy
_atom_site_symmetry_multiplicity
_atom_site_calc_flag
_atom_site_refinement_flags
C1 C 0.0737(3) 0.3957(9) 0.3712(3) 0.0129(11) Uani 1 1 d .
H1A H 0.0763 0.4800 0.4075 0.015 Uiso 1 1 calc R
H1B H 0.1021 0.2979 0.3886 0.015 Uiso 1 1 calc R
C2 C 0.0072(3) 0.3265(8) 0.3495(3) 0.0124(11) Uani 1 1 d .
H2A H 0.0039 0.2425 0.3129 0.015 Uiso 1 1 calc R
H2B H -0.0035 0.2650 0.3866 0.015 Uiso 1 1 calc R
C3 C -0.1019(3) 0.4176(9) 0.2980(3) 0.0127(11) Uani 1 1 d .
H3A H -0.1302 0.5168 0.2988 0.015 Uiso 1 1 calc R
H3B H -0.1128 0.3234 0.3253 0.015 Uiso 1 1 calc R
C4 C -0.1121(3) 0.3527(8) 0.2270(3) 0.0122(11) Uani 1 1 d .
H4A H -0.0873 0.2457 0.2270 0.015 Uiso 1 1 calc R
H4B H -0.1566 0.3218 0.2098 0.015 Uiso 1 1 calc R
C5 C 0.1436(3) 0.6174(8) 0.3421(3) 0.0131(12) Uani 1 1 d .
H5A H 0.1254 0.7086 0.3649 0.016 Uiso 1 1 calc R
H5B H 0.1540 0.6724 0.3035 0.016 Uiso 1 1 calc R
C6 C 0.2042(3) 0.5550(8) 0.3889(3) 0.0128(11) Uani 1 1 d .
C7 C 0.2558(3) 0.5029(8) 0.3643(3) 0.0133(11) Uani 1 1 d .
C8 C 0.2585(3) 0.5264(9) 0.2975(3) 0.0154(12) Uani 1 1 d .
H8 H 0.2237 0.5753 0.2667 0.019 Uiso 1 1 calc R
C9 C 0.3101(3) 0.4801(9) 0.2768(3) 0.0167(12) Uani 1 1 d .
H9 H 0.3111 0.5011 0.2324 0.020 Uiso 1 1 calc R
C10 C 0.3621(3) 0.4014(10) 0.3206(4) 0.0193(13) Uani 1 1 d .
H10 H 0.3972 0.3673 0.3054 0.023 Uiso 1 1 calc R
C11 C 0.3615(3) 0.3747(9) 0.3848(4) 0.0206(14) Uani 1 1 d .
H11 H 0.3959 0.3190 0.4139 0.025 Uiso 1 1 calc R
C12 C 0.3097(3) 0.4296(9) 0.4087(3) 0.0151(12) Uani 1 1 d .
C13 C 0.3120(3) 0.4138(9) 0.4756(3) 0.0166(12) Uani 1 1 d .
H13 H 0.3468 0.3585 0.5041 0.020 Uiso 1 1 calc R
C14 C 0.2642(3) 0.4776(9) 0.5013(3) 0.0145(12) Uani 1 1 d .
C15 C 0.2690(3) 0.4693(10) 0.5704(3) 0.0203(14) Uani 1 1 d .
H15 H 0.3047 0.4178 0.5989 0.024 Uiso 1 1 calc R
C16 C 0.2232(3) 0.5341(10) 0.5960(3) 0.0214(14) Uani 1 1 d .
H16 H 0.2262 0.5244 0.6418 0.026 Uiso 1 1 calc R
C17 C 0.1709(3) 0.6161(10) 0.5540(4) 0.0204(14) Uani 1 1 d .
H17 H 0.1398 0.6656 0.5724 0.024 Uiso 1 1 calc R
C18 C 0.1642(3) 0.6254(9) 0.4876(3) 0.0166(13) Uani 1 1 d .
H18 H 0.1287 0.6819 0.4607 0.020 Uiso 1 1 calc R
C19 C 0.2098(3) 0.5516(9) 0.4574(3) 0.0137(12) Uani 1 1 d .
Cl1 Cl 0.0000 0.9365(3) 0.2500 0.0511(11) Uani 1 2 d S
Hg1 Hg 0.0000 0.62613(4) 0.2500 0.01018(12) Uani 1 2 d S
N1 N 0.0948(2) 0.4815(7) 0.3175(2) 0.0097(9) Uani 1 1 d .
N2 N -0.0369(2) 0.4733(7) 0.3273(3) 0.0111(10) Uani 1 1 d .
H2 H -0.0361 0.5456 0.3631 0.013 Uiso 1 1 calc R
Cl2 Cl -0.00761(17) 0.6256(5) 0.47397(17) 0.0224(7) Uani 0.50 1 d P

loop_
_atom_site_aniso_label
_atom_site_aniso_U_11
_atom_site_aniso_U_22
_atom_site_aniso_U_33
_atom_site_aniso_U_23
_atom_site_aniso_U_13
_atom_site_aniso_U_12
C1 0.007(3) 0.017(3) 0.015(3) 0.002(2) 0.003(2) 0.001(2)
C2 0.007(3) 0.013(3) 0.017(3) 0.004(2) 0.002(2) 0.003(2)
C3 0.006(3) 0.017(3) 0.015(3) 0.001(2) 0.002(2) 0.000(2)
C4 0.007(3) 0.015(3) 0.015(3) 0.000(2) 0.004(2) -0.004(2)
C5 0.008(3) 0.017(3) 0.013(3) 0.000(2) 0.001(2) 0.001(2)
C6 0.005(2) 0.014(3) 0.018(3) -0.001(2) 0.000(2) 0.000(2)
C7 0.006(2) 0.014(3) 0.020(3) -0.001(2) 0.002(2) -0.001(2)
C8 0.008(3) 0.019(3) 0.019(3) 0.001(2) 0.003(2) 0.000(2)
C9 0.011(3) 0.022(3) 0.019(3) -0.003(3) 0.007(2) -0.002(2)
C10 0.008(3) 0.023(3) 0.027(4) -0.007(3) 0.006(2) -0.001(3)
C11 0.009(3) 0.024(4) 0.028(4) -0.002(3) 0.003(3) 0.004(2)
C12 0.008(3) 0.017(3) 0.019(3) -0.001(2) 0.002(2) 0.000(2)
C13 0.008(3) 0.016(3) 0.023(3) 0.003(3) -0.001(2) 0.004(2)
C14 0.012(3) 0.017(3) 0.012(3) 0.000(2) -0.001(2) -0.003(2)
C15 0.017(3) 0.025(3) 0.017(3) 0.004(3) -0.001(2) 0.001(3)
C16 0.022(3) 0.028(4) 0.013(3) 0.000(3) 0.002(2) -0.005(3)
C17 0.013(3) 0.028(4) 0.020(3) -0.001(3) 0.005(3) -0.005(3)
C18 0.009(3) 0.022(3) 0.017(3) -0.003(2) 0.001(2) -0.003(2)
C19 0.007(3) 0.016(3) 0.017(3) 0.000(2) 0.000(2) 0.001(2)
Cl1 0.071(2) 0.0093(11) 0.100(3) 0.000 0.073(2) 0.000
Hg1 0.00554(16) 0.01059(17) 0.01348(17) 0.000 0.00065(11) 0.000
N1 0.005(2) 0.012(2) 0.012(2) 0.0004(18) 0.0003(17) 0.0000(18)
N2 0.004(2) 0.015(2) 0.014(2) 0.0009(19) 0.0006(17) -0.0009(19)
Cl2 0.0162(15) 0.0311(19) 0.0180(14) -0.0071(13) 0.0008(12) 0.0057(13)

loop_
_atom_type_symbol
_atom_type_description
_atom_type_scat_dispersion_real
_atom_type_scat_dispersion_imag
_atom_type_scat_source
C C 0.0033 0.0016 'International Tables Vol C Tables 4.2.6.8 and 6.1.1.4'
H H 0.0000 0.0000 'International Tables Vol C Tables 4.2.6.8 and 6.1.1.4'
N N 0.0061 0.0033 'International Tables Vol C Tables 4.2.6.8 and 6.1.1.4'
Cl Cl 0.1484 0.1585 'International Tables Vol C Tables 4.2.6.8 and 6.1.1.4'
Hg Hg -2.3894 9.2266 'International Tables Vol C Tables 4.2.6.8 and 6.1.1.4'

loop_
_geom_angle_atom_site_label_1
_geom_angle_atom_site_label_2
_geom_angle_atom_site_label_3
_geom_angle
_geom_angle_site_symmetry_1
_geom_angle_site_symmetry_3
N1 C1 C2 113.4(5) . .
N1 C1 H1A 108.9 . .
C2 C1 H1A 108.9 . .
N1 C1 H1B 108.9 . .
C2 C1 H1B 108.9 . .
H1A C1 H1B 107.7 . .
N2 C2 C1 109.8(5) . .
N2 C2 H2A 109.7 . .
C1 C2 H2A 109.7 . .
N2 C2 H2B 109.7 . .
C1 C2 H2B 109.7 . .
H2A C2 H2B 108.2 . .
N2 C3 C4 112.9(5) . .
N2 C3 H3A 109.0 . .
C4 C3 H3A 109.0 . .
N2 C3 H3B 109.0 . .
C4 C3 H3B 109.0 . .
H3A C3 H3B 107.8 . .
N1 C4 C3 113.4(5) 2 .
N1 C4 H4A 108.9 2 .
C3 C4 H4A 108.9 . .
N1 C4 H4B 108.9 2 .
C3 C4 H4B 108.9 . .
H4A C4 H4B 107.7 . .
N1 C5 C6 116.4(5) . .
N1 C5 H5A 108.2 . .
C6 C5 H5A 108.2 . .
N1 C5 H5B 108.2 . .
C6 C5 H5B 108.2 . .
H5A C5 H5B 107.3 . .
C19 C6 C7 119.3(6) . .
C19 C6 C5 119.9(5) . .
C7 C6 C5 120.8(6) . .
C6 C7 C8 123.7(6) . .
C6 C7 C12 119.3(6) . .
C8 C7 C12 116.9(6) . .
C9 C8 C7 121.5(6) . .
C9 C8 H8 119.3 . .
C7 C8 H8 119.3 . .
C8 C9 C10 121.0(6) . .
C8 C9 H9 119.5 . .
C10 C9 H9 119.5 . .
C11 C10 C9 119.7(6) . .
C11 C10 H10 120.1 . .
C9 C10 H10 120.1 . .
C10 C11 C12 120.6(7) . .
C10 C11 H11 119.7 . .
C12 C11 H11 119.7 . .
C13 C12 C11 119.8(6) . .
C13 C12 C7 120.1(6) . .
C11 C12 C7 120.1(6) . .
C14 C13 C12 121.2(6) . .
C14 C13 H13 119.4 . .
C12 C13 H13 119.4 . .
C13 C14 C15 120.5(6) . .
C13 C14 C19 119.4(6) . .
C15 C14 C19 120.1(6) . .
C16 C15 C14 120.8(6) . .
C16 C15 H15 119.6 . .
C14 C15 H15 119.6 . .
C15 C16 C17 119.7(6) . .
C15 C16 H16 120.1 . .
C17 C16 H16 120.1 . .
C18 C17 C16 121.3(7) . .
C18 C17 H17 119.3 . .
C16 C17 H17 119.3 . .
C17 C18 C19 121.4(6) . .
C17 C18 H18 119.3 . .
C19 C18 H18 119.3 . .
C6 C19 C18 123.3(6) . .
C6 C19 C14 120.2(6) . .
C18 C19 C14 116.5(6) . .
N2 Hg1 N2 118.9(3) 2 .
N2 Hg1 Cl1 120.53(14) 2 .
N2 Hg1 Cl1 120.53(14) . .
N2 Hg1 N1 76.79(17) 2 2
N2 Hg1 N1 76.92(17) . 2
Cl1 Hg1 N1 116.60(12) . 2
N2 Hg1 N1 76.92(17) 2 .
N2 Hg1 N1 76.79(17) . .
Cl1 Hg1 N1 116.60(12) . .
N1 Hg1 N1 126.8(2) 2 .
C4 N1 C1 111.4(5) 2 .
C4 N1 C5 113.9(5) 2 .
C1 N1 C5 112.9(5) . .
C4 N1 Hg1 105.0(3) 2 .
C1 N1 Hg1 104.3(3) . .
C5 N1 Hg1 108.6(4) . .
C3 N2 C2 113.9(5) . .
C3 N2 Hg1 109.6(4) . .
C2 N2 Hg1 106.4(4) . .
C3 N2 H2 108.9 . .
C2 N2 H2 108.9 . .
Hg1 N2 H2 108.9 . .

loop_
_geom_bond_atom_site_label_1
_geom_bond_atom_site_label_2
_geom_bond_distance
_geom_bond_site_symmetry_2
C1 N1 1.480(8) .
C1 C2 1.524(8) .
C1 H1A 0.9900 .
C1 H1B 0.9900 .
C2 N2 1.489(8) .
C2 H2A 0.9900 .
C2 H2B 0.9900 .
C3 N2 1.481(8) .
C3 C4 1.532(9) .
C3 H3A 0.9900 .
C3 H3B 0.9900 .
C4 N1 1.476(8) 2
C4 H4A 0.9900 .
C4 H4B 0.9900 .
C5 N1 1.499(8) .
C5 C6 1.528(8) .
C5 H5A 0.9900 .
C5 H5B 0.9900 .
C6 C19 1.411(9) .
C6 C7 1.426(8) .
C7 C8 1.429(9) .
C7 C12 1.432(9) .
C8 C9 1.369(9) .
C8 H8 0.9500 .
C9 C10 1.416(10) .
C9 H9 0.9500 .
C10 C11 1.364(11) .
C10 H10 0.9500 .
C11 C12 1.429(9) .
C11 H11 0.9500 .
C12 C13 1.395(10) .
C13 C14 1.394(9) .
C13 H13 0.9500 .
C14 C15 1.428(9) .
C14 C19 1.438(8) .
C15 C16 1.357(10) .
C15 H15 0.9500 .
C16 C17 1.415(10) .
C16 H16 0.9500 .
C17 C18 1.364(10) .
C17 H17 0.9500 .
C18 C19 1.437(9) .
C18 H18 0.9500 .
Cl1 Hg1 2.386(3) .
Hg1 N2 2.312(5) 2
Hg1 N2 2.312(5) .
Hg1 N1 2.483(5) 2
Hg1 N1 2.483(5) .
N1 C4 1.476(8) 2
N2 H2 0.9300 .
Cl2 Cl2 2.201(8) 5_566
